data_7202104
loop_
_publ_author_name
'Cao, Xin-Yi'
'Li, Zhao-Ji'
'Zhang, Jian'
'Qin, Ye-Yan'
'Cheng, Jian-Kai'
'Yao, Yuan-Gen'

_publ_section_title
;
 Single- or double-stranded helices-sustained molecular bilayer
 architecture
;
_journal_issue 10
_journal_name_full CrystEngComm
_journal_page_first 1345
_journal_paper_doi 10.1039/b804371j
_journal_volume 10
_journal_year 2008
_chemical_formula_sum 'C46 H42 Cd3 N4 O16'
_chemical_formula_weight 1244.04
_chemical_name_systematic
;
?
;
_space_group_IT_number 15
_symmetry_cell_setting monoclinic
_symmetry_space_group_name_Hall '-C 2yc'
_symmetry_space_group_name_H-M 'C 1 2/c 1'
_atom_sites_solution_hydrogens geom
_atom_sites_solution_primary direct
_atom_sites_solution_secondary difmap
_audit_creation_method SHELXL-97
_cell_angle_alpha 90.00
_cell_angle_beta 105.810(6)
_cell_angle_gamma 90.00
_cell_formula_units_Z 4
_cell_length_a 17.450(2)
_cell_length_b 9.4100(6)
_cell_length_c 28.870(3)
_cell_measurement_reflns_used 5468
_cell_measurement_temperature 133.1500
_cell_measurement_theta_max 27.4835
_cell_measurement_theta_min 2.4256
_cell_volume 4561.2(8)
_computing_cell_refinement 'Bruker XSCANS'
_computing_data_collection 'Bruker XSCANS'
_computing_data_reduction 'Bruker SHELXTL'
_computing_molecular_graphics 'Bruker SHELXTL'
_computing_publication_material 'Bruker SHELXTL'
_computing_structure_refinement 'SHELXL-97 (Sheldrick, 1997)'
_computing_structure_solution 'SHELXS-97 (Sheldrick, 1990)'
_diffrn_ambient_temperature 293(2)
_diffrn_measured_fraction_theta_full 0.975
_diffrn_measured_fraction_theta_max 0.975
_diffrn_measurement_device_type 'Bruker P4'
_diffrn_measurement_method '\w scans'
_diffrn_radiation_monochromator graphite
_diffrn_radiation_source 'fine-focus sealed tube'
_diffrn_radiation_type MoK\a
_diffrn_radiation_wavelength 0.71073
_diffrn_reflns_av_R_equivalents 0.0402
_diffrn_reflns_av_sigmaI/netI 0.0458
_diffrn_reflns_limit_h_max 22
_diffrn_reflns_limit_h_min -22
_diffrn_reflns_limit_k_max 10
_diffrn_reflns_limit_k_min -12
_diffrn_reflns_limit_l_max 36
_diffrn_reflns_limit_l_min -37
_diffrn_reflns_number 14994
_diffrn_reflns_theta_full 27.50
_diffrn_reflns_theta_max 27.50
_diffrn_reflns_theta_min 2.93
_diffrn_standards_decay_% 0
_diffrn_standards_interval_count 0
_diffrn_standards_interval_time .
_diffrn_standards_number 0
_exptl_absorpt_coefficient_mu 1.464
_exptl_absorpt_correction_T_max 1.0000
_exptl_absorpt_correction_T_min 0.4519
_exptl_absorpt_correction_type multi-scan
_exptl_crystal_colour Yellow
_exptl_crystal_density_diffrn 1.812
_exptl_crystal_density_method 'not measured'
_exptl_crystal_description Prism
_exptl_crystal_F_000 2472
_exptl_crystal_size_max 0.2800
_exptl_crystal_size_mid 0.2300
_exptl_crystal_size_min 0.2000
_refine_diff_density_max 1.502
_refine_diff_density_min -2.018
_refine_diff_density_rms 0.157
_refine_ls_extinction_coef 0.00093(18)
_refine_ls_extinction_expression Fc^*^=kFc[1+0.001xFc^2^\l^3^/sin(2\q)]^-1/4^
_refine_ls_extinction_method SHELXL
_refine_ls_goodness_of_fit_ref 1.080
_refine_ls_hydrogen_treatment mixed
_refine_ls_matrix_type full
_refine_ls_number_parameters 330
_refine_ls_number_reflns 5118
_refine_ls_number_restraints 4
_refine_ls_restrained_S_all 1.082
_refine_ls_R_factor_all 0.0577
_refine_ls_R_factor_gt 0.0530
_refine_ls_shift/su_max 0.005
_refine_ls_shift/su_mean 0.000
_refine_ls_structure_factor_coef Fsqd
_refine_ls_weighting_details 'calc w=1/[\s^2^(Fo^2^)+(0.0601P)^2^+54.0903P] where P=(Fo^2^+2Fc^2^)/3'
_refine_ls_weighting_scheme calc
_refine_ls_wR_factor_gt 0.1382
_refine_ls_wR_factor_ref 0.1413
_reflns_number_gt 4623
_reflns_number_total 5118
_reflns_threshold_expression >2sigma(I)
_cod_data_source_file b804371j.txt
_cod_data_source_block aa
_cod_depositor_comments
;
The following automatic conversions were performed:
'_symmetry_cell_setting' value 'Monoclinic' changed to 'monoclinic'
according to '/home/saulius/struct/CIF-dictionaries/cif_core.dic'
dictionary named 'cif_core.dic' version 2.4.1 from
2010-06-29.

'_exptl_absorpt_correction_type' value 'Multi-scan' changed
to 'multi-scan' according to
'/home/saulius/struct/CIF-dictionaries/cif_core.dic' dictionary named
'cif_core.dic' version 2.4.1 from 2010-06-29.

Automatic conversion script
Id: cif_fix_enum 1527 2010-12-29 10:47:43Z saulius 
;
_cod_original_cell_volume 4561.2(7)
_cod_original_sg_symbol_H-M C2/c
_cod_database_code 7202104

loop_
_symmetry_equiv_pos_as_xyz
'x, y, z'
'-x, y, -z+1/2'
'x+1/2, y+1/2, z'
'-x+1/2, y+1/2, -z+1/2'
'-x, -y, -z'
'x, -y, z-1/2'
'-x+1/2, -y+1/2, -z'
'x+1/2, -y+1/2, z-1/2'

loop_
_atom_site_label
_atom_site_type_symbol
_atom_site_fract_x
_atom_site_fract_y
_atom_site_fract_z
_atom_site_U_iso_or_equiv
_atom_site_adp_type
_atom_site_occupancy
_atom_site_symmetry_multiplicity
_atom_site_calc_flag
_atom_site_refinement_flags
_atom_site_disorder_assembly
_atom_site_disorder_group
Cd1 Cd -0.50659(4) 1.2879(2) 0.40446(3) 0.0180(2) Uani 0.916(8) 1 d P . 1
Cd1' Cd -0.5123(4) 1.342(3) 0.4152(7) 0.020(4) Uani 0.084(8) 1 d P . -2
Cd2 Cd -0.5000 1.5000 0.5000 0.02485(19) Uani 1 2 d S . .
O1W O -0.2569(3) 0.8271(6) 0.13340(17) 0.0437(11) Uani 1 1 d D . .
H1WA H -0.301(3) 0.808(10) 0.114(2) 0.066 Uiso 1 1 d D . .
H1WB H -0.227(4) 0.853(10) 0.117(2) 0.066 Uiso 1 1 d D . .
O1 O -0.4571(2) 2.2770(4) 0.48811(14) 0.0290(8) Uani 1 1 d . . .
O2 O -0.4000(3) 2.2352(6) 0.56507(17) 0.0475(12) Uani 1 1 d . . .
O3 O -0.1259(2) 1.7188(5) 0.41452(16) 0.0341(10) Uani 1 1 d . . .
O4 O -0.1167(3) 1.9281(5) 0.45114(17) 0.0409(11) Uani 1 1 d . . .
O5 O -0.3749(2) 1.4255(5) 0.40043(17) 0.0362(10) Uani 1 1 d . . .
O6 O -0.4681(2) 1.5185(4) 0.42859(14) 0.0280(8) Uani 1 1 d . . .
O7 O -0.3938(3) 2.0262(6) 0.46581(19) 0.0489(13) Uani 1 1 d D . .
N1 N -0.4754(3) 1.1080(5) 0.36223(16) 0.0241(9) Uani 1 1 d . . .
N2 N -0.4197(3) 0.4081(5) 0.16543(16) 0.0238(9) Uani 1 1 d . . .
C1 C -0.2380(3) 1.8050(6) 0.43729(17) 0.0226(10) Uani 1 1 d . . .
C2 C -0.2798(3) 1.6777(5) 0.42552(17) 0.0189(9) Uani 1 1 d . . .
H2A H -0.2562 1.6008 0.4146 0.023 Uiso 1 1 calc R . .
C3 C -0.3567(3) 1.6658(6) 0.43014(17) 0.0214(10) Uani 1 1 d . . .
C4 C -0.3934(3) 1.7821(7) 0.44436(19) 0.0286(12) Uani 1 1 d . . .
H4A H -0.4452 1.7743 0.4470 0.034 Uiso 1 1 calc R . .
C5 C -0.3530(4) 1.9100(7) 0.4547(2) 0.0318(12) Uani 1 1 d . . .
C6 C -0.2748(3) 1.9214(6) 0.45155(19) 0.0281(11) Uani 1 1 d . . .
H6A H -0.2474 2.0069 0.4590 0.034 Uiso 1 1 calc R . .
C7 C -0.1544(3) 1.8180(6) 0.43451(19) 0.0255(11) Uani 1 1 d . . .
C8 C -0.4008(3) 1.5258(6) 0.41872(18) 0.0244(11) Uani 1 1 d . . .
C9 C -0.3737(7) 2.0702(11) 0.5124(3) 0.072(3) Uani 1 1 d D . .
H9A H -0.3165 2.0846 0.5228 0.087 Uiso 1 1 calc R . .
H9B H -0.3863 1.9946 0.5320 0.087 Uiso 1 1 calc R . .
C10 C -0.4144(4) 2.2064(7) 0.5223(2) 0.0400(15) Uani 1 1 d . . .
C11 C -0.4077(3) 1.1170(6) 0.3486(2) 0.0291(12) Uani 1 1 d . . .
H11A H -0.3797 1.2023 0.3533 0.035 Uiso 1 1 calc R . .
C12 C -0.3783(4) 1.0051(6) 0.3281(2) 0.0300(12) Uani 1 1 d . . .
H12A H -0.3318 1.0162 0.3187 0.036 Uiso 1 1 calc R . .
C13 C -0.4179(3) 0.8748(6) 0.32128(18) 0.0247(11) Uani 1 1 d . . .
C14 C -0.4890(3) 0.8690(6) 0.3342(2) 0.0292(12) Uani 1 1 d . . .
H14A H -0.5188 0.7857 0.3292 0.035 Uiso 1 1 calc R . .
C15 C -0.5157(3) 0.9844(6) 0.3541(2) 0.0290(12) Uani 1 1 d . . .
H15A H -0.5635 0.9772 0.3623 0.035 Uiso 1 1 calc R . .
C16 C -0.3855(3) 0.7462(6) 0.3027(2) 0.0277(11) Uani 1 1 d . . .
H16A H -0.4206 0.7228 0.2713 0.033 Uiso 1 1 calc R . .
H16B H -0.3870 0.6671 0.3240 0.033 Uiso 1 1 calc R . .
C17 C -0.3009(3) 0.7599(6) 0.2979(2) 0.0280(11) Uani 1 1 d . . .
H17A H -0.2672 0.8003 0.3273 0.034 Uiso 1 1 calc R . .
H17B H -0.3011 0.8250 0.2718 0.034 Uiso 1 1 calc R . .
C18 C -0.2657(3) 0.6173(6) 0.2881(2) 0.0303(12) Uani 1 1 d . . .
H18A H -0.2139 0.6336 0.2827 0.036 Uiso 1 1 calc R . .
H18B H -0.2581 0.5568 0.3162 0.036 Uiso 1 1 calc R . .
C19 C -0.3185(3) 0.5426(6) 0.24505(19) 0.0244(10) Uani 1 1 d . . .
C20 C -0.3602(4) 0.4213(6) 0.2502(2) 0.0306(12) Uani 1 1 d . . .
H20A H -0.3547 0.3822 0.2805 0.037 Uiso 1 1 calc R . .
C21 C -0.4102(3) 0.3586(6) 0.20988(19) 0.0278(11) Uani 1 1 d . . .
H21A H -0.4385 0.2780 0.2140 0.033 Uiso 1 1 calc R . .
C22 C -0.3793(3) 0.5266(6) 0.16038(19) 0.0237(10) Uani 1 1 d . . .
H22A H -0.3860 0.5637 0.1297 0.028 Uiso 1 1 calc R . .
C23 C -0.3281(3) 0.5955(6) 0.19908(19) 0.0247(10) Uani 1 1 d . . .
H23A H -0.3006 0.6763 0.1942 0.030 Uiso 1 1 calc R . .

loop_
_atom_site_aniso_label
_atom_site_aniso_U_11
_atom_site_aniso_U_22
_atom_site_aniso_U_33
_atom_site_aniso_U_23
_atom_site_aniso_U_13
_atom_site_aniso_U_12
Cd1 0.0191(2) 0.0174(5) 0.0203(3) -0.0073(3) 0.01017(18) -0.0039(2)
Cd1' 0.008(2) 0.025(7) 0.027(5) 0.009(5) 0.002(2) -0.007(3)
Cd2 0.0272(3) 0.0244(3) 0.0251(3) -0.0096(2) 0.0108(2) -0.0081(2)
O1W 0.036(2) 0.059(3) 0.038(2) 0.011(2) 0.013(2) -0.002(2)
O1 0.031(2) 0.034(2) 0.0246(19) 0.0080(16) 0.0116(16) 0.0113(17)
O2 0.051(3) 0.055(3) 0.034(2) -0.002(2) 0.006(2) 0.020(2)
O3 0.0187(18) 0.047(3) 0.040(2) 0.009(2) 0.0129(17) -0.0085(17)
O4 0.030(2) 0.036(2) 0.049(3) 0.011(2) -0.0031(19) -0.0191(19)
O5 0.028(2) 0.030(2) 0.052(3) -0.010(2) 0.0142(19) -0.0093(17)
O6 0.0198(17) 0.040(2) 0.0257(19) -0.0038(16) 0.0089(15) -0.0143(16)
O7 0.058(3) 0.047(3) 0.049(3) -0.022(2) 0.028(2) 0.000(2)
N1 0.026(2) 0.020(2) 0.029(2) -0.0001(18) 0.0117(18) 0.0021(17)
N2 0.025(2) 0.021(2) 0.025(2) -0.0011(17) 0.0076(17) 0.0031(17)
C1 0.018(2) 0.034(3) 0.015(2) 0.0026(19) 0.0028(18) -0.010(2)
C2 0.015(2) 0.026(3) 0.016(2) 0.0014(18) 0.0053(17) -0.0057(18)
C3 0.017(2) 0.030(3) 0.017(2) -0.0006(19) 0.0051(18) -0.0071(19)
C4 0.028(3) 0.040(3) 0.021(2) -0.004(2) 0.012(2) -0.005(2)
C5 0.037(3) 0.037(3) 0.026(3) -0.007(2) 0.017(2) -0.004(3)
C6 0.031(3) 0.032(3) 0.022(2) -0.010(2) 0.007(2) -0.011(2)
C7 0.018(2) 0.034(3) 0.023(2) 0.007(2) 0.0031(19) -0.007(2)
C8 0.017(2) 0.034(3) 0.022(2) 0.000(2) 0.0057(19) -0.011(2)
C9 0.100(8) 0.063(6) 0.051(5) -0.008(4) 0.016(5) 0.031(5)
C10 0.045(4) 0.035(3) 0.040(3) -0.007(3) 0.012(3) 0.012(3)
C11 0.030(3) 0.025(3) 0.036(3) -0.001(2) 0.014(2) -0.010(2)
C12 0.032(3) 0.026(3) 0.037(3) -0.002(2) 0.017(2) -0.004(2)
C13 0.028(3) 0.026(3) 0.020(2) 0.003(2) 0.007(2) -0.004(2)
C14 0.027(3) 0.023(3) 0.037(3) -0.001(2) 0.009(2) -0.005(2)
C15 0.023(2) 0.029(3) 0.036(3) -0.001(2) 0.011(2) -0.005(2)
C16 0.030(3) 0.027(3) 0.025(3) -0.002(2) 0.007(2) -0.005(2)
C17 0.030(3) 0.026(3) 0.029(3) -0.006(2) 0.008(2) -0.006(2)
C18 0.030(3) 0.027(3) 0.030(3) -0.003(2) 0.001(2) 0.000(2)
C19 0.023(2) 0.024(3) 0.025(3) -0.003(2) 0.006(2) 0.005(2)
C20 0.039(3) 0.029(3) 0.022(3) 0.000(2) 0.006(2) -0.001(2)
C21 0.034(3) 0.024(3) 0.026(3) 0.001(2) 0.008(2) -0.001(2)
C22 0.027(3) 0.024(3) 0.023(2) 0.003(2) 0.012(2) 0.006(2)
C23 0.028(3) 0.018(2) 0.031(3) 0.002(2) 0.012(2) 0.003(2)

loop_
_atom_type_symbol
_atom_type_description
_atom_type_scat_dispersion_real
_atom_type_scat_dispersion_imag
_atom_type_scat_source
C C 0.0033 0.0016 'International Tables Vol C Tables 4.2.6.8 and 6.1.1.4'
H H 0.0000 0.0000 'International Tables Vol C Tables 4.2.6.8 and 6.1.1.4'
N N 0.0061 0.0033 'International Tables Vol C Tables 4.2.6.8 and 6.1.1.4'
O O 0.0106 0.0060 'International Tables Vol C Tables 4.2.6.8 and 6.1.1.4'
Cd Cd -0.8075 1.2024 'International Tables Vol C Tables 4.2.6.8 and 6.1.1.4'

loop_
_geom_angle_atom_site_label_1
_geom_angle_atom_site_label_2
_geom_angle_atom_site_label_3
_geom_angle
_geom_angle_site_symmetry_1
_geom_angle_site_symmetry_3
_geom_angle_publ_flag
N1 Cd1 O3 102.72(18) . 3_445 ?
N1 Cd1 O6 140.99(15) . . ?
O3 Cd1 O6 115.40(17) 3_445 . ?
N1 Cd1 O1 116.99(16) . 1_545 ?
O3 Cd1 O1 87.05(15) 3_445 1_545 ?
O6 Cd1 O1 74.67(15) . 1_545 ?
N1 Cd1 N2 93.06(16) . 2_465 ?
O3 Cd1 N2 86.66(15) 3_445 2_465 ?
O6 Cd1 N2 81.65(15) . 2_465 ?
O1 Cd1 N2 149.95(18) 1_545 2_465 ?
N1 Cd1 Cd2 158.67(12) . . ?
O3 Cd1 Cd2 83.89(13) 3_445 . ?
O6 Cd1 Cd2 42.32(10) . . ?
O1 Cd1 Cd2 42.38(10) 1_545 . ?
N2 Cd1 Cd2 107.68(13) 2_465 . ?
O6 Cd1' O1 90.1(9) . 1_545 ?
O6 Cd1' O3 140.9(14) . 3_445 ?
O1 Cd1' O3 91.1(3) 1_545 3_445 ?
O6 Cd1' N2 92.2(4) . 2_465 ?
O1 Cd1' N2 176.8(3) 1_545 2_465 ?
O3 Cd1' N2 85.6(3) 3_445 2_465 ?
O6 Cd1' O4 86.0(12) . 3_445 ?
O1 Cd1' O4 82.4(7) 1_545 3_445 ?
O3 Cd1' O4 55.5(3) 3_445 3_445 ?
N2 Cd1' O4 95.6(5) 2_465 3_445 ?
O6 Cd1' C8 27.61(19) . . ?
O1 Cd1' C8 91.2(5) 1_545 . ?
O3 Cd1' C8 168.3(13) 3_445 . ?
N2 Cd1' C8 91.9(2) 2_465 . ?
O4 Cd1' C8 113.5(11) 3_445 . ?
O6 Cd1' C7 113.1(13) . 3_445 ?
O1 Cd1' C7 88.0(5) 1_545 3_445 ?
O3 Cd1' C7 28.0(2) 3_445 3_445 ?
N2 Cd1' C7 89.0(2) 2_465 3_445 ?
O4 Cd1' C7 27.6(2) 3_445 3_445 ?
C8 Cd1' C7 140.7(13) . 3_445 ?
O6 Cd1' Cd2 53.9(8) . . ?
O1 Cd1' Cd2 52.7(6) 1_545 . ?
O3 Cd1' Cd2 97.8(7) 3_445 . ?
N2 Cd1' Cd2 127.5(10) 2_465 . ?
O4 Cd1' Cd2 49.7(6) 3_445 . ?
C8 Cd1' Cd2 74.7(7) . . ?
C7 Cd1' Cd2 73.9(7) 3_445 . ?
O4 Cd2 O4 180.000(1) 7_486 3_445 ?
O4 Cd2 O6 98.17(16) 7_486 . ?
O4 Cd2 O6 81.83(16) 3_445 . ?
O4 Cd2 O6 81.83(16) 7_486 5_486 ?
O4 Cd2 O6 98.17(16) 3_445 5_486 ?
O6 Cd2 O6 180.000(1) . 5_486 ?
O4 Cd2 O1 84.66(17) 7_486 5_496 ?
O4 Cd2 O1 95.34(17) 3_445 5_496 ?
O6 Cd2 O1 103.64(14) . 5_496 ?
O6 Cd2 O1 76.36(14) 5_486 5_496 ?
O4 Cd2 O1 95.34(17) 7_486 1_545 ?
O4 Cd2 O1 84.66(17) 3_445 1_545 ?
O6 Cd2 O1 76.36(14) . 1_545 ?
O6 Cd2 O1 103.64(14) 5_486 1_545 ?
O1 Cd2 O1 180.000(2) 5_496 1_545 ?
O4 Cd2 Cd1' 56.9(2) 7_486 5_486 ?
O4 Cd2 Cd1' 123.1(2) 3_445 5_486 ?
O6 Cd2 Cd1' 139.78(19) . 5_486 ?
O6 Cd2 Cd1' 40.22(19) 5_486 5_486 ?
O1 Cd2 Cd1' 48.4(3) 5_496 5_486 ?
O1 Cd2 Cd1' 131.6(3) 1_545 5_486 ?
O4 Cd2 Cd1' 123.1(2) 7_486 . ?
O4 Cd2 Cd1' 56.9(2) 3_445 . ?
O6 Cd2 Cd1' 40.22(19) . . ?
O6 Cd2 Cd1' 139.78(19) 5_486 . ?
O1 Cd2 Cd1' 131.6(3) 5_496 . ?
O1 Cd2 Cd1' 48.4(3) 1_545 . ?
Cd1' Cd2 Cd1' 180.000(2) 5_486 . ?
O4 Cd2 Cd1 120.95(14) 7_486 . ?
O4 Cd2 Cd1 59.05(14) 3_445 . ?
O6 Cd2 Cd1 43.19(10) . . ?
O6 Cd2 Cd1 136.81(10) 5_486 . ?
O1 Cd2 Cd1 136.46(10) 5_496 . ?
O1 Cd2 Cd1 43.54(10) 1_545 . ?
Cd1' Cd2 Cd1 175.1(2) 5_486 . ?
Cd1' Cd2 Cd1 4.9(2) . . ?
O4 Cd2 Cd1 59.05(14) 7_486 5_486 ?
O4 Cd2 Cd1 120.95(14) 3_445 5_486 ?
O6 Cd2 Cd1 136.81(10) . 5_486 ?
O6 Cd2 Cd1 43.19(10) 5_486 5_486 ?
O1 Cd2 Cd1 43.54(10) 5_496 5_486 ?
O1 Cd2 Cd1 136.46(10) 1_545 5_486 ?
Cd1' Cd2 Cd1 4.9(2) 5_486 5_486 ?
Cd1' Cd2 Cd1 175.1(2) . 5_486 ?
Cd1 Cd2 Cd1 180.0 . 5_486 ?
H1WA O1W H1WB 106(3) . . ?
C10 O1 Cd1' 158.9(9) . 1_565 ?
C10 O1 Cd2 121.2(4) . 1_565 ?
Cd1' O1 Cd2 78.9(8) 1_565 1_565 ?
C10 O1 Cd1 144.1(4) . 1_565 ?
Cd1' O1 Cd1 15.2(8) 1_565 1_565 ?
Cd2 O1 Cd1 94.08(15) 1_565 1_565 ?
C7 O3 Cd1 109.5(3) . 3 ?
C7 O3 Cd1' 93.9(8) . 3 ?
Cd1 O3 Cd1' 15.6(7) 3 3 ?
C7 O4 Cd2 141.6(4) . 3 ?
C7 O4 Cd1' 86.5(6) . 3 ?
Cd2 O4 Cd1' 73.4(5) 3 3 ?
C8 O6 Cd1' 111.2(8) . . ?
C8 O6 Cd2 131.8(3) . . ?
Cd1' O6 Cd2 85.9(6) . . ?
C8 O6 Cd1 101.0(3) . . ?
Cd1' O6 Cd1 10.4(7) . . ?
Cd2 O6 Cd1 94.49(14) . . ?
C9 O7 C5 117.3(6) . . ?
C11 N1 C15 117.5(5) . . ?
C11 N1 Cd1 118.4(4) . . ?
C15 N1 Cd1 123.8(4) . . ?
C21 N2 C22 117.5(5) . . ?
C21 N2 Cd1 123.4(4) . 2_445 ?
C22 N2 Cd1 118.8(3) . 2_445 ?
C21 N2 Cd1' 138.3(8) . 2_445 ?
C22 N2 Cd1' 104.2(8) . 2_445 ?
Cd1 N2 Cd1' 15.0(7) 2_445 2_445 ?
C6 C1 C2 119.8(5) . . ?
C6 C1 C7 119.4(5) . . ?
C2 C1 C7 120.9(5) . . ?
C3 C2 C1 120.0(5) . . ?
C3 C2 H2A 120.0 . . ?
C1 C2 H2A 120.0 . . ?
C4 C3 C2 120.1(5) . . ?
C4 C3 C8 120.1(5) . . ?
C2 C3 C8 119.7(5) . . ?
C3 C4 C5 120.0(5) . . ?
C3 C4 H4A 120.0 . . ?
C5 C4 H4A 120.0 . . ?
C4 C5 O7 118.0(5) . . ?
C4 C5 C6 120.2(6) . . ?
O7 C5 C6 121.7(6) . . ?
C1 C6 C5 119.8(5) . . ?
C1 C6 H6A 120.1 . . ?
C5 C6 H6A 120.1 . . ?
O4 C7 O3 123.6(5) . . ?
O4 C7 C1 118.0(5) . . ?
O3 C7 C1 118.4(5) . . ?
O4 C7 Cd1' 65.9(7) . 3 ?
O3 C7 Cd1' 58.1(7) . 3 ?
C1 C7 Cd1' 171.5(5) . 3 ?
O5 C8 O6 121.4(5) . . ?
O5 C8 C3 122.5(5) . . ?
O6 C8 C3 116.1(5) . . ?
O5 C8 Cd1' 80.3(7) . . ?
O6 C8 Cd1' 41.2(7) . . ?
C3 C8 Cd1' 157.2(8) . . ?
O7 C9 C10 115.7(7) . . ?
O7 C9 H9A 108.4 . . ?
C10 C9 H9A 108.4 . . ?
O7 C9 H9B 108.4 . . ?
C10 C9 H9B 108.4 . . ?
H9A C9 H9B 107.4 . . ?
O2 C10 O1 126.3(6) . . ?
O2 C10 C9 113.4(6) . . ?
O1 C10 C9 120.3(6) . . ?
N1 C11 C12 122.5(5) . . ?
N1 C11 H11A 118.7 . . ?
C12 C11 H11A 118.7 . . ?
C11 C12 C13 120.4(5) . . ?
C11 C12 H12A 119.8 . . ?
C13 C12 H12A 119.8 . . ?
C14 C13 C12 116.1(5) . . ?
C14 C13 C16 121.1(5) . . ?
C12 C13 C16 122.8(5) . . ?
C15 C14 C13 120.8(5) . . ?
C15 C14 H14A 119.6 . . ?
C13 C14 H14A 119.6 . . ?
N1 C15 C14 122.6(5) . . ?
N1 C15 H15A 118.7 . . ?
C14 C15 H15A 118.7 . . ?
C13 C16 C17 115.7(5) . . ?
C13 C16 H16A 108.4 . . ?
C17 C16 H16A 108.4 . . ?
C13 C16 H16B 108.4 . . ?
C17 C16 H16B 108.4 . . ?
H16A C16 H16B 107.4 . . ?
C16 C17 C18 112.9(5) . . ?
C16 C17 H17A 109.0 . . ?
C18 C17 H17A 109.0 . . ?
C16 C17 H17B 109.0 . . ?
C18 C17 H17B 109.0 . . ?
H17A C17 H17B 107.8 . . ?
C19 C18 C17 112.0(5) . . ?
C19 C18 H18A 109.2 . . ?
C17 C18 H18A 109.2 . . ?
C19 C18 H18B 109.2 . . ?
C17 C18 H18B 109.2 . . ?
H18A C18 H18B 107.9 . . ?
C20 C19 C23 118.0(5) . . ?
C20 C19 C18 121.3(5) . . ?
C23 C19 C18 120.7(5) . . ?
C21 C20 C19 119.5(5) . . ?
C21 C20 H20A 120.2 . . ?
C19 C20 H20A 120.2 . . ?
N2 C21 C20 123.1(5) . . ?
N2 C21 H21A 118.4 . . ?
C20 C21 H21A 118.4 . . ?
N2 C22 C23 122.7(5) . . ?
N2 C22 H22A 118.6 . . ?
C23 C22 H22A 118.6 . . ?
C19 C23 C22 119.2(5) . . ?
C19 C23 H23A 120.4 . . ?
C22 C23 H23A 120.4 . . ?

loop_
_geom_bond_atom_site_label_1
_geom_bond_atom_site_label_2
_geom_bond_distance
_geom_bond_site_symmetry_2
_geom_bond_publ_flag
Cd1 N1 2.239(5) . ?
Cd1 O3 2.274(4) 3_445 ?
Cd1 O6 2.321(4) . ?
Cd1 O1 2.335(4) 1_545 ?
Cd1 N2 2.364(4) 2_465 ?
Cd1 Cd2 3.3808(19) . ?
Cd1' O6 1.83(2) . ?
Cd1' O1 2.151(10) 1_545 ?
Cd1' O3 2.293(7) 3_445 ?
Cd1' N2 2.390(10) 2_465 ?
Cd1' O4 2.47(2) 3_445 ?
Cd1' C8 2.583(12) . ?
Cd1' C7 2.695(13) 3_445 ?
Cd1' Cd2 2.82(3) . ?
Cd2 O4 2.243(4) 7_486 ?
Cd2 O4 2.243(4) 3_445 ?
Cd2 O6 2.283(4) . ?
Cd2 O6 2.283(4) 5_486 ?
Cd2 O1 2.285(4) 5_496 ?
Cd2 O1 2.285(4) 1_545 ?
Cd2 Cd1' 2.82(3) 5_486 ?
Cd2 Cd1 3.3808(19) 5_486 ?
O1W H1WA 0.84(2) . ?
O1W H1WB 0.83(2) . ?
O1 C10 1.253(8) . ?
O1 Cd1' 2.151(10) 1_565 ?
O1 Cd2 2.285(4) 1_565 ?
O1 Cd1 2.335(4) 1_565 ?
O2 C10 1.222(8) . ?
O3 C7 1.269(8) . ?
O3 Cd1 2.274(4) 3 ?
O3 Cd1' 2.293(7) 3 ?
O4 C7 1.251(7) . ?
O4 Cd2 2.243(4) 3 ?
O4 Cd1' 2.47(2) 3 ?
O5 C8 1.227(7) . ?
O6 C8 1.284(6) . ?
O7 C9 1.358(9) . ?
O7 C5 1.390(8) . ?
N1 C11 1.346(7) . ?
N1 C15 1.346(7) . ?
N2 C21 1.332(7) . ?
N2 C22 1.348(7) . ?
N2 Cd1 2.364(4) 2_445 ?
N2 Cd1' 2.390(10) 2_445 ?
C1 C6 1.388(8) . ?
C1 C2 1.395(7) . ?
C1 C7 1.487(7) . ?
C2 C3 1.389(7) . ?
C2 H2A 0.9300 . ?
C3 C4 1.385(8) . ?
C3 C8 1.516(7) . ?
C4 C5 1.386(8) . ?
C4 H4A 0.9300 . ?
C5 C6 1.395(8) . ?
C6 H6A 0.9300 . ?
C7 Cd1' 2.695(13) 3 ?
C9 C10 1.529(10) . ?
C9 H9A 0.9700 . ?
C9 H9B 0.9700 . ?
C11 C12 1.374(8) . ?
C11 H11A 0.9300 . ?
C12 C13 1.394(8) . ?
C12 H12A 0.9300 . ?
C13 C14 1.390(8) . ?
C13 C16 1.496(8) . ?
C14 C15 1.368(8) . ?
C14 H14A 0.9300 . ?
C15 H15A 0.9300 . ?
C16 C17 1.525(8) . ?
C16 H16A 0.9700 . ?
C16 H16B 0.9700 . ?
C17 C18 1.534(8) . ?
C17 H17A 0.9700 . ?
C17 H17B 0.9700 . ?
C18 C19 1.505(7) . ?
C18 H18A 0.9700 . ?
C18 H18B 0.9700 . ?
C19 C20 1.383(8) . ?
C19 C23 1.384(8) . ?
C20 C21 1.381(8) . ?
C20 H20A 0.9300 . ?
C21 H21A 0.9300 . ?
C22 C23 1.386(8) . ?
C22 H22A 0.9300 . ?
C23 H23A 0.9300 . ?

loop_
_geom_hbond_atom_site_label_D
_geom_hbond_atom_site_label_H
_geom_hbond_atom_site_label_A
_geom_hbond_distance_DH
_geom_hbond_distance_HA
_geom_hbond_distance_DA
_geom_hbond_angle_DHA
_geom_hbond_site_symmetry_A
O1W H1WA O2 0.84(2) 1.95(2) 2.790(7) 177(7) 6_585
O1W H1WB O5 0.83(2) 2.09(3) 2.886(6) 160(7) 4_445
